data_7231456
loop_
_publ_author_name
'Hutchins, Kristin M.'
'Unruh, Daniel K.'
'Carpenter, Dontrell D.'
'Groeneman, Ryan H.'

_publ_section_title
;
 Thermal expansion along one-dimensional chains and two-dimensional sheets
 within co-crystals based on halogen or hydrogen bonds
;
_journal_issue 45
_journal_name_full CrystEngComm
_journal_page_first 7232
_journal_paper_doi 10.1039/C8CE01090K
_journal_volume 20
_journal_year 2018
_chemical_formula_sum 'C18 H8 Br2 F4 N2'
_chemical_formula_weight 488.08
_space_group_IT_number 14
_space_group_name_Hall '-P 2ybc'
_space_group_name_H-M_alt 'P 1 21/c 1'
_symmetry_cell_setting monoclinic
_symmetry_Int_Tables_number 14
_symmetry_space_group_name_Hall '-P 2ybc'
_symmetry_space_group_name_H-M 'P 1 21/c 1'
_atom_sites_solution_hydrogens geom
_atom_sites_solution_primary dual
_atom_sites_solution_secondary difmap
_audit_creation_date 2018-01-23T12:09:53-00:00
_audit_creation_method 'WinGX routine CIF_UPDATE'
_audit_update_record
;
2018-06-18 deposited with the CCDC.
2018-08-30 downloaded from the CCDC.
;
_cell_angle_alpha 90
_cell_angle_beta 111.335(3)
_cell_angle_gamma 90
_cell_formula_units_Z 2
_cell_length_a 15.0550(7)
_cell_length_b 5.2838(2)
_cell_length_c 11.1874(5)
_cell_measurement_reflns_used 3861
_cell_measurement_temperature 190(2)
_cell_measurement_theta_max 27.48
_cell_measurement_theta_min 3.52
_cell_volume 828.94(6)
_computing_cell_refinement 'Bruker SAINT'
_computing_data_collection 'Bruker APEX2'
_computing_data_reduction 'Bruker SAINT'
_computing_structure_refinement 'SHELXL-2016/6 (Sheldrick, 2016)'
_computing_structure_solution 'SHELXT 2014/4 (Sheldrick, 2014)'
_diffrn_ambient_temperature 190(2)
_diffrn_measured_fraction_theta_full 1
_diffrn_measured_fraction_theta_max 0.995
_diffrn_measurement_device_type 'Bruker APEX-II CCD'
_diffrn_measurement_method '\f and \w scans'
_diffrn_radiation_monochromator graphite
_diffrn_radiation_source 'fine-focus sealed tube'
_diffrn_radiation_type MoK\a
_diffrn_radiation_wavelength 0.71073
_diffrn_reflns_av_R_equivalents 0.0605
_diffrn_reflns_av_unetI/netI 0.0586
_diffrn_reflns_Laue_measured_fraction_full 1
_diffrn_reflns_Laue_measured_fraction_max 0.995
_diffrn_reflns_limit_h_max 22
_diffrn_reflns_limit_h_min -22
_diffrn_reflns_limit_k_max 7
_diffrn_reflns_limit_k_min -7
_diffrn_reflns_limit_l_max 16
_diffrn_reflns_limit_l_min -16
_diffrn_reflns_number 11101
_diffrn_reflns_point_group_measured_fraction_full 1
_diffrn_reflns_point_group_measured_fraction_max 0.995
_diffrn_reflns_theta_full 25.242
_diffrn_reflns_theta_max 31.577
_diffrn_reflns_theta_min 1.452
_exptl_absorpt_coefficient_mu 4.936
_exptl_absorpt_correction_T_max 0.3782
_exptl_absorpt_correction_T_min 0.2660
_exptl_absorpt_correction_type multi-scan
_exptl_absorpt_process_details SADABS
_exptl_crystal_colour colourless
_exptl_crystal_density_diffrn 1.955
_exptl_crystal_description rod
_exptl_crystal_F_000 472
_exptl_crystal_size_max 0.31
_exptl_crystal_size_mid 0.19
_exptl_crystal_size_min 0.17
_refine_diff_density_max 0.601
_refine_diff_density_min -0.54
_refine_diff_density_rms 0.091
_refine_ls_extinction_method none
_refine_ls_goodness_of_fit_ref 0.89
_refine_ls_hydrogen_treatment constr
_refine_ls_matrix_type full
_refine_ls_number_parameters 118
_refine_ls_number_reflns 2770
_refine_ls_number_restraints 0
_refine_ls_restrained_S_all 0.89
_refine_ls_R_factor_all 0.0451
_refine_ls_R_factor_gt 0.0277
_refine_ls_shift/su_max 0
_refine_ls_shift/su_mean 0
_refine_ls_structure_factor_coef Fsqd
_refine_ls_weighting_details 'w=1/[\s^2^(Fo^2^)+(0.0155P)^2^] where P=(Fo^2^+2Fc^2^)/3'
_refine_ls_weighting_scheme calc
_refine_ls_wR_factor_gt 0.0496
_refine_ls_wR_factor_ref 0.0523
_reflns_number_gt 2061
_reflns_number_total 2770
_reflns_threshold_expression 'I > 2\s(I)'
_cod_data_source_file c8ce01090k2.cif
_cod_data_source_block diBrBPA_190k
_cod_depositor_comments 'Adding full bibliography for 7231456--7231470.cif.'
_cod_original_sg_symbol_H-M 'P 21/c'
_cod_database_code 7231456
_shelx_estimated_absorpt_t_min 0.31
_shelx_estimated_absorpt_t_max 0.487

loop_
_symmetry_equiv_pos_as_xyz
'x, y, z'
'-x, y+1/2, -z+1/2'
'-x, -y, -z'
'x, -y-1/2, z-1/2'

loop_
_atom_site_label
_atom_site_type_symbol
_atom_site_fract_x
_atom_site_fract_y
_atom_site_fract_z
_atom_site_U_iso_or_equiv
_atom_site_adp_type
_atom_site_occupancy
_atom_site_calc_flag
Br1 Br 0.34177(2) 0.06668(4) 0.35475(2) 0.02266(6) Uani 1 d
F1 F 0.53285(8) 0.1866(2) 0.32895(11) 0.0330(3) Uani 1 d
C9 C 0.02623(13) 0.0823(3) 0.02867(18) 0.0226(4) Uani 1 d
N1 N 0.21084(12) 0.6699(3) 0.23158(16) 0.0281(4) Uani 1 d
C1 C 0.43209(13) 0.3166(3) 0.43658(16) 0.0182(4) Uani 1 d
C4 C 0.21702(15) 0.5680(4) 0.1258(2) 0.0297(5) Uani 1 d
H4 H 0.2647 0.6308 0.0966 0.036 Uiso 1 calc
C8 C 0.14371(14) 0.5757(4) 0.27080(19) 0.0270(4) Uani 1 d
H8 H 0.1382 0.6443 0.3463 0.032 Uiso 1 calc
C2 C 0.51517(14) 0.3433(4) 0.41223(17) 0.0203(4) Uani 1 d
C6 C 0.08867(13) 0.2815(3) 0.09775(17) 0.0195(4) Uani 1 d
C5 C 0.15870(14) 0.3780(3) 0.05643(19) 0.0252(4) Uani 1 d
H5 H 0.166 0.3133 -0.0187 0.03 Uiso 1 calc
C7 C 0.08217(14) 0.3855(3) 0.20826(19) 0.0243(4) Uani 1 d
H7 H 0.0356 0.3256 0.2403 0.029 Uiso 1 calc
F2 F 0.33810(8) 0.4616(2) 0.55079(11) 0.0330(3) Uani 1 d
C3 C 0.41858(13) 0.4778(3) 0.52550(18) 0.0203(4) Uani 1 d

loop_
_atom_site_aniso_label
_atom_site_aniso_U_11
_atom_site_aniso_U_22
_atom_site_aniso_U_33
_atom_site_aniso_U_23
_atom_site_aniso_U_13
_atom_site_aniso_U_12
Br1 0.02272(10) 0.01845(11) 0.02242(9) -0.00191(9) 0.00299(7) -0.00375(9)
F1 0.0333(7) 0.0345(7) 0.0361(7) -0.0184(6) 0.0183(6) -0.0058(6)
C9 0.0198(9) 0.0221(11) 0.0235(9) 0.0015(8) 0.0048(7) 0.0006(8)
N1 0.0254(9) 0.0207(9) 0.0333(9) -0.0041(8) 0.0050(7) -0.0052(7)
C1 0.0202(9) 0.0144(9) 0.0169(8) 0.0010(7) 0.0033(7) -0.0023(7)
C4 0.0240(10) 0.0281(12) 0.0365(11) 0.0029(10) 0.0105(9) -0.0068(10)
C8 0.0243(10) 0.0266(11) 0.0267(10) -0.0083(9) 0.0054(8) 0.0000(9)
C2 0.0257(10) 0.0173(9) 0.0183(9) -0.0038(8) 0.0083(7) 0.0005(8)
C6 0.0170(9) 0.0147(9) 0.0229(9) 0.0006(7) 0.0027(7) 0.0002(7)
C5 0.0270(10) 0.0232(11) 0.0245(10) -0.0048(8) 0.0082(8) -0.0032(8)
C7 0.0220(10) 0.0248(11) 0.0273(10) -0.0011(8) 0.0104(8) -0.0027(8)
F2 0.0255(6) 0.0389(7) 0.0412(7) -0.0129(6) 0.0199(5) -0.0083(6)
C3 0.0201(9) 0.0192(10) 0.0229(9) 0.0006(8) 0.0095(7) 0.0002(7)

loop_
_atom_type_symbol
_atom_type_description
_atom_type_scat_dispersion_real
_atom_type_scat_dispersion_imag
_atom_type_scat_source
C C 0.0033 0.0016 'International Tables Vol C Tables 4.2.6.8 and 6.1.1.4'
H H 0 0 'International Tables Vol C Tables 4.2.6.8 and 6.1.1.4'
N N 0.0061 0.0033 'International Tables Vol C Tables 4.2.6.8 and 6.1.1.4'
F F 0.0171 0.0103 'International Tables Vol C Tables 4.2.6.8 and 6.1.1.4'
Br Br -0.2901 2.4595 'International Tables Vol C Tables 4.2.6.8 and 6.1.1.4'

loop_
_geom_angle_atom_site_label_1
_geom_angle_atom_site_label_2
_geom_angle_atom_site_label_3
_geom_angle
_geom_angle_site_symmetry_1
_geom_angle_site_symmetry_3
C9 C9 C6 179.5(3) 3 .
C4 N1 C8 116.51(17) . .
C3 C1 C2 117.45(17) . .
C3 C1 Br1 121.00(14) . .
C2 C1 Br1 121.54(14) . .
N1 C4 C5 124.04(19) . .
N1 C4 H4 118 . .
C5 C4 H4 118 . .
N1 C8 C7 123.79(18) . .
N1 C8 H8 118.1 . .
C7 C8 H8 118.1 . .
F1 C2 C3 119.19(17) . 3_666
F1 C2 C1 119.74(17) . .
C3 C2 C1 121.03(17) 3_666 .
C7 C6 C5 117.23(17) . .
C7 C6 C9 121.67(17) . .
C5 C6 C9 121.09(17) . .
C4 C5 C6 119.08(18) . .
C4 C5 H5 120.5 . .
C6 C5 H5 120.5 . .
C8 C7 C6 119.35(17) . .
C8 C7 H7 120.3 . .
C6 C7 H7 120.3 . .
F2 C3 C2 118.91(16) . 3_666
F2 C3 C1 119.57(17) . .
C2 C3 C1 121.51(17) 3_666 .

loop_
_geom_bond_atom_site_label_1
_geom_bond_atom_site_label_2
_geom_bond_distance
_geom_bond_site_symmetry_2
Br1 C1 1.8775(18) .
F1 C2 1.343(2) .
C9 C9 1.193(4) 3
C9 C6 1.435(2) .
N1 C4 1.334(3) .
N1 C8 1.336(2) .
C1 C3 1.380(2) .
C1 C2 1.381(3) .
C4 C5 1.373(3) .
C4 H4 0.95 .
C8 C7 1.374(3) .
C8 H8 0.95 .
C2 C3 1.367(3) 3_666
C6 C7 1.389(3) .
C6 C5 1.393(3) .
C5 H5 0.95 .
C7 H7 0.95 .
F2 C3 1.343(2) .
C3 C2 1.367(3) 3_666
